data_7233316
loop_
_publ_author_name
'Singh, Anoop'
'Vanaparthi, Satheeshvarma'
'Choudhary, Sachin'
'Krishnan, Rangan'
'Kumar, Indresh'

_publ_section_title
;
 Synthesis of C2-tetrasubstituted indolin-3-ones via Cu-catalyzed
 oxidative dimerization of 2-aryl indoles and cross-addition with indoles
;
_journal_issue 42
_journal_name_full 'RSC Advances'
_journal_page_first 24050
_journal_paper_doi 10.1039/C9RA04741G
_journal_volume 9
_journal_year 2019
_chemical_formula_moiety 'C H Cl3, 2(C30 H24 N2 O)'
_chemical_formula_sum 'C61 H49 Cl3 N4 O2'
_chemical_formula_weight 976.39
_space_group_crystal_system triclinic
_space_group_IT_number 2
_space_group_name_Hall '-P 1'
_space_group_name_H-M_alt 'P -1'
_symmetry_space_group_name_Hall '-P 1'
_symmetry_space_group_name_H-M 'P -1'
_atom_sites_solution_hydrogens geom
_atom_sites_solution_primary dual
_audit_creation_date 2018-03-08
_audit_creation_method
;
Olex2 1.2
(compiled 2017.08.10 svn.r3458 for OlexSys, GUI svn.r5381)
;
_audit_update_record
;
2018-03-27 deposited with the CCDC.    2019-07-23 downloaded from the CCDC.
;
_cell_angle_alpha 110.2300(10)
_cell_angle_beta 91.2620(10)
_cell_angle_gamma 108.1490(10)
_cell_formula_units_Z 2
_cell_length_a 13.13930(10)
_cell_length_b 14.65600(10)
_cell_length_c 15.47680(10)
_cell_measurement_reflns_used 21326
_cell_measurement_temperature 93(2)
_cell_measurement_theta_max 74.0030
_cell_measurement_theta_min 3.5770
_cell_volume 2629.10(4)
_computing_cell_refinement 'CrysAlisPro 1.171.39.20a (Rigaku OD, 2015)'
_computing_data_collection 'CrysAlisPro 1.171.39.20a (Rigaku OD, 2015)'
_computing_data_reduction 'CrysAlisPro 1.171.39.20a (Rigaku OD, 2015)'
_computing_molecular_graphics 'Olex2 (Dolomanov et al., 2009)'
_computing_publication_material 'Olex2 (Dolomanov et al., 2009)'
_computing_structure_refinement 'ShelXL (Sheldrick, 2015)'
_computing_structure_solution 'ShelXT (Sheldrick, 2015)'
_diffrn_ambient_temperature 93(2)
_diffrn_detector 'CCD plate'
_diffrn_measured_fraction_theta_full 0.996
_diffrn_measured_fraction_theta_max 0.960
_diffrn_measurement_details
;
List of Runs (angles in degrees, time in seconds):

  # Type    Start    End  Width  t~exp~   \w     \q     \k     \f   Frames
#--------------------------------------------------------------------------
  1  \w    -25.00  18.00   0.50    5.00    --    0.00 -37.00  60.00   86
  2  \w    -28.00  76.00   0.50    5.00    --    0.00  77.00 -60.00  208
  3  \w    -71.00 -16.00   0.50    5.00    --    0.00 -37.00-150.00  110
  4  \w    -56.00 -28.00   0.50    5.00    --    0.00 -37.00  60.00   56
  5  \w    -87.00 -59.00   0.50    5.00    --    0.00 -19.00 -60.00   56
  6  \w    -49.00  22.00   0.50    5.00    --    0.00 -19.00 -60.00  142
  7  \w     43.00  83.00   0.50    6.00    --   95.80 -82.00-180.00   80
  8  \w    125.00 185.00   0.50    6.00    --   95.80  30.00 120.00  120
  9  \w     23.00 123.00   0.50    6.00    --   95.80 -15.00  60.00  200
 10  \w     12.00 125.00   0.50    6.00    --   95.80 -82.00 -90.00  226
 11  \w     76.00 105.00   0.50    6.00    --   95.80  30.00  30.00   58
 12  \w    128.00 176.00   0.50    6.00    --   95.80  30.00  30.00   96
 13  \w      6.00  37.00   0.50    6.00    --   95.80 -61.00  30.00   62
 14  \w     47.00  73.00   0.50    6.00    --   95.80 -61.00  30.00   52
 15  \w     14.00 101.00   0.50    6.00    --   95.80 -61.00 -90.00  174
 16  \w     80.00 119.00   0.50    6.00    --   95.80  30.00 120.00   78
 17  \w     49.00 119.00   0.50    6.00    --   95.80 -82.00 120.00  140
 18  \w     16.00  46.00   0.50    6.00    --   95.80 -82.00 120.00   60
 19  \w     94.00 119.00   0.50    6.00    --   95.80 -82.00-180.00   50
 20  \w     35.00  88.00   0.50    6.00    --   95.80 -30.00 120.00  106
 21  \w     92.00 126.00   0.50    6.00    --   95.80 -82.00 -30.00   68
 22  \w     42.00 116.00   0.50    6.00    --   95.80 -45.00   0.00  148
 23  \w     83.00 108.00   0.50    6.00    --   95.80 -82.00  60.00   50
 24  \w      8.00  51.00   0.50    6.00    --   95.80 -45.00-150.00   86
 25  \w     79.00 104.00   0.50    6.00    --   95.80 -82.00 -60.00   50
 26  \w     75.00 114.00   0.50    6.00    --   95.80 -82.00 150.00   78
 27  \w     12.00 128.00   0.50    6.00    --   95.80 -82.00  30.00  232
;
_diffrn_measurement_device 'four-circle diffractometer'
_diffrn_measurement_device_type 'XtaLAB Pro: Kappa dual offset/far'
_diffrn_measurement_method '\w scans'
_diffrn_orient_matrix_type 'CrysAlisPro convention (1999,Acta A55,543-557)'
_diffrn_orient_matrix_UB_11 0.1081285000
_diffrn_orient_matrix_UB_12 0.0877288000
_diffrn_orient_matrix_UB_13 0.0473665000
_diffrn_orient_matrix_UB_21 0.0344834000
_diffrn_orient_matrix_UB_22 -0.0708017000
_diffrn_orient_matrix_UB_23 0.0394377000
_diffrn_orient_matrix_UB_31 0.0516982000
_diffrn_orient_matrix_UB_32 -0.0385050000
_diffrn_orient_matrix_UB_33 -0.0877396000
_diffrn_radiation_monochromator graphite
_diffrn_radiation_probe x-ray
_diffrn_radiation_type CuK\a
_diffrn_radiation_wavelength 1.54184
_diffrn_reflns_av_R_equivalents 0.0246
_diffrn_reflns_av_unetI/netI 0.0226
_diffrn_reflns_Laue_measured_fraction_full 0.996
_diffrn_reflns_Laue_measured_fraction_max 0.960
_diffrn_reflns_limit_h_max 16
_diffrn_reflns_limit_h_min -15
_diffrn_reflns_limit_k_max 18
_diffrn_reflns_limit_k_min -18
_diffrn_reflns_limit_l_max 13
_diffrn_reflns_limit_l_min -19
_diffrn_reflns_number 28497
_diffrn_reflns_point_group_measured_fraction_full 0.996
_diffrn_reflns_point_group_measured_fraction_max 0.960
_diffrn_reflns_theta_full 67.684
_diffrn_reflns_theta_max 74.520
_diffrn_reflns_theta_min 3.578
_diffrn_source 'fine-focus sealed X-ray tube'
_diffrn_source_type 'Enhance (Cu) X-ray Source'
_exptl_absorpt_coefficient_mu 1.943
_exptl_absorpt_correction_T_max 1.00000
_exptl_absorpt_correction_T_min 0.70133
_exptl_absorpt_correction_type multi-scan
_exptl_absorpt_process_details
;
CrysAlisPro 1.171.39.20a (Rigaku Oxford Diffraction, 2015)
Empirical absorption correction using spherical harmonics,
 implemented in SCALE3 ABSPACK scaling algorithm.
;
_exptl_crystal_colour Yellow
_exptl_crystal_density_diffrn 1.233
_exptl_crystal_description Block
_exptl_crystal_F_000 1020
_exptl_crystal_size_max 0.2
_exptl_crystal_size_mid 0.2
_exptl_crystal_size_min 0.1
_refine_diff_density_max 0.491
_refine_diff_density_min -0.841
_refine_diff_density_rms 0.073
_refine_ls_extinction_method none
_refine_ls_goodness_of_fit_ref 1.069
_refine_ls_hydrogen_treatment constr
_refine_ls_matrix_type full
_refine_ls_number_parameters 635
_refine_ls_number_reflns 10338
_refine_ls_number_restraints 0
_refine_ls_restrained_S_all 1.069
_refine_ls_R_factor_all 0.0645
_refine_ls_R_factor_gt 0.0623
_refine_ls_shift/su_max 0.001
_refine_ls_shift/su_mean 0.000
_refine_ls_structure_factor_coef Fsqd
_refine_ls_weighting_details 'w=1/[\s^2^(Fo^2^)+(0.1038P)^2^+2.7287P] where P=(Fo^2^+2Fc^2^)/3'
_refine_ls_weighting_scheme calc
_refine_ls_wR_factor_gt 0.1847
_refine_ls_wR_factor_ref 0.1867
_reflns_Friedel_coverage 0.000
_reflns_number_gt 9593
_reflns_number_total 10338
_reflns_threshold_expression 'I > 2\s(I)'
_cod_data_source_file c9ra04741g2.cif
_cod_data_source_block exp_255-ind8a
_cod_database_code 7233316
_shelx_shelxl_version_number 2016/4
_shelx_space_group_comment
;
The symmetry employed for this shelxl refinement is uniquely defined
by the following loop, which should always be used as a source of
symmetry information in preference to the above space-group names.
They are only intended as comments.
;
_reflns_odcompleteness_completeness 99.66
_reflns_odcompleteness_iscentric 1
_reflns_odcompleteness_theta 66.97
_olex2_refinement_description
;
1. Fixed Uiso
 At 1.2 times of:
  All C(H) groups, All N(H) groups
 At 1.5 times of:
  All C(H,H,H) groups
2.a Ternary CH refined with riding coordinates:
 C31(H31)
2.b Aromatic/amide H refined with riding coordinates:
 N1(H1), N2(H2), N1'(H1'), N2'(H2'), C14(H14), C29(H29), C13(H13), C10(H10),
 C6'(H6'), C25'(H25'), C10'(H10'), C3'(H3'), C14'(H14'), C0AA(H0AA), C11(H11),
 C26'(H26'), C18(H18), C29'(H29'), C25(H25), C3(H3), C4'(H4'), C5'(H5'),
 C22'(H22'), C11'(H11'), C19(H19), C28(H28), C13'(H13'), C6(H6), C21(H21),
 C20(H20), C26(H26), C19'(H19'), C21'(H21'), C4(H4), C5(H5), C20'(H20')
2.c Idealised Me refined as rotating group:
 C15(H15D,H15E,H15F), C30'(H30A,H30B,H30C), C15'(H15A,H15B,H15C), C30(H30D,
 H30E,H30F)
;
_olex2_submission_special_instructions 'No special instructions were received'
_oxdiff_exptl_absorpt_empirical_details
;
Empirical correction (ABSPACK) includes:
- Absorption correction using spherical harmonics
- Frame scaling
;
_oxdiff_exptl_absorpt_empirical_full_max 1.675
_oxdiff_exptl_absorpt_empirical_full_min 0.747

loop_
_space_group_symop_operation_xyz
'x, y, z'
'-x, -y, -z'

loop_
_atom_site_label
_atom_site_type_symbol
_atom_site_fract_x
_atom_site_fract_y
_atom_site_fract_z
_atom_site_U_iso_or_equiv
_atom_site_adp_type
_atom_site_occupancy
_atom_site_site_symmetry_order
_atom_site_calc_flag
_atom_site_refinement_flags_posn
Cl3 Cl 1.63185(6) 0.83598(6) 0.66066(5) 0.05215(19) Uani 1 1 d .
Cl1 Cl 1.72665(9) 0.80737(8) 0.49023(7) 0.0654(2) Uani 1 1 d .
Cl2 Cl 1.84856(9) 0.96455(10) 0.65641(11) 0.0895(4) Uani 1 1 d .
O1' O 1.74881(13) 0.43393(13) 0.24969(10) 0.0263(3) Uani 1 1 d .
O1 O 1.28568(12) 0.51701(12) 0.22843(10) 0.0244(3) Uani 1 1 d .
N1 N 1.39668(15) 0.67489(15) 0.10000(12) 0.0252(4) Uani 1 1 d .
H1 H 1.442090 0.722960 0.086623 0.030 Uiso 1 1 calc R
N2 N 1.64491(15) 0.56301(15) 0.20130(13) 0.0268(4) Uani 1 1 d .
H2 H 1.674869 0.517591 0.197701 0.032 Uiso 1 1 calc R
N1' N 1.79158(16) 0.35094(16) 0.43171(13) 0.0271(4) Uani 1 1 d .
H1' H 1.818190 0.321829 0.461548 0.033 Uiso 1 1 calc R
N2' N 2.07687(15) 0.41135(16) 0.27198(14) 0.0298(4) Uani 1 1 d .
H2' H 2.134170 0.454207 0.264002 0.036 Uiso 1 1 calc R
C16 C 1.51719(16) 0.63349(16) 0.19401(13) 0.0208(4) Uani 1 1 d .
C17 C 1.62010(17) 0.71533(17) 0.22984(14) 0.0229(4) Uani 1 1 d .
C23 C 1.53611(17) 0.54135(17) 0.17540(14) 0.0225(4) Uani 1 1 d .
C9 C 1.40188(16) 0.73743(16) 0.27184(15) 0.0219(4) Uani 1 1 d .
C7 C 1.30692(16) 0.55896(16) 0.17215(14) 0.0216(4) Uani 1 1 d .
C7' C 1.75133(16) 0.41665(17) 0.32095(15) 0.0224(4) Uani 1 1 d .
C8 C 1.41162(16) 0.65168(16) 0.18391(14) 0.0214(4) Uani 1 1 d .
C2' C 1.70840(17) 0.45747(17) 0.40601(15) 0.0237(4) Uani 1 1 d .
C1' C 1.73668(16) 0.41731(17) 0.46930(15) 0.0236(4) Uani 1 1 d .
C14 C 1.43482(17) 0.74081(17) 0.35940(15) 0.0236(4) Uani 1 1 d .
H14 H 1.467656 0.694669 0.364301 0.028 Uiso 1 1 calc R
C8' C 1.79896(17) 0.33609(17) 0.33391(15) 0.0230(4) Uani 1 1 d .
C24 C 1.46470(17) 0.43305(17) 0.12910(15) 0.0239(4) Uani 1 1 d .
C16' C 1.91150(17) 0.34770(17) 0.30842(15) 0.0236(4) Uani 1 1 d .
C29 C 1.39884(18) 0.40277(18) 0.04490(15) 0.0258(4) Uani 1 1 d .
H29 H 1.401451 0.451206 0.018163 0.031 Uiso 1 1 calc R
C12 C 1.36935(18) 0.88217(17) 0.43487(16) 0.0274(5) Uani 1 1 d .
C13 C 1.41909(18) 0.81220(18) 0.43907(15) 0.0268(4) Uani 1 1 d .
H13 H 1.442260 0.813600 0.496875 0.032 Uiso 1 1 calc R
C24' C 2.00226(17) 0.54689(18) 0.35349(16) 0.0261(4) Uani 1 1 d .
C1 C 1.29947(18) 0.60832(19) 0.04635(15) 0.0272(5) Uani 1 1 d .
C10 C 1.35316(18) 0.80792(18) 0.26657(16) 0.0271(4) Uani 1 1 d .
H10 H 1.330748 0.806998 0.208759 0.033 Uiso 1 1 calc R
C23' C 1.99155(17) 0.43680(18) 0.31131(15) 0.0249(4) Uani 1 1 d .
C9' C 1.71678(17) 0.23090(17) 0.26987(15) 0.0244(4) Uani 1 1 d .
C22 C 1.69796(18) 0.66780(18) 0.23362(15) 0.0266(4) Uani 1 1 d .
C6' C 1.71021(18) 0.44781(18) 0.55978(15) 0.0277(5) Uani 1 1 d .
H6' H 1.727403 0.420944 0.602199 0.033 Uiso 1 1 calc R
C17' C 1.95290(18) 0.26375(18) 0.26918(16) 0.0267(4) Uani 1 1 d .
C2 C 1.24041(17) 0.54080(18) 0.08750(15) 0.0261(4) Uani 1 1 d .
C25' C 1.96571(18) 0.58402(18) 0.43846(16) 0.0277(5) Uani 1 1 d .
H25' H 1.932091 0.538270 0.466813 0.033 Uiso 1 1 calc R
C10' C 1.71557(18) 0.19850(18) 0.17416(16) 0.0281(5) Uani 1 1 d .
H10' H 1.759914 0.242739 0.148791 0.034 Uiso 1 1 calc R
C3' C 1.65598(18) 0.53048(18) 0.43151(16) 0.0279(5) Uani 1 1 d .
H3' H 1.638469 0.557559 0.389371 0.033 Uiso 1 1 calc R
C14' C 1.64443(19) 0.1656(2) 0.30515(17) 0.0308(5) Uani 1 1 d .
H14' H 1.640970 0.187497 0.368685 0.037 Uiso 1 1 calc R
C0AA C 1.32945(19) 0.30126(19) 0.00046(16) 0.0311(5) Uani 1 1 d .
H0AA H 1.285214 0.283101 -0.054819 0.037 Uiso 1 1 calc R
C11 C 1.33795(18) 0.87954(18) 0.34732(17) 0.0299(5) Uani 1 1 d .
H11 H 1.306210 0.926521 0.342677 0.036 Uiso 1 1 calc R
C26' C 1.97872(19) 0.68790(19) 0.48121(17) 0.0317(5) Uani 1 1 d .
H26' H 1.952280 0.710486 0.537085 0.038 Uiso 1 1 calc R
C18 C 1.65521(18) 0.82377(18) 0.25687(15) 0.0275(5) Uani 1 1 d .
H18 H 1.605732 0.857111 0.255791 0.033 Uiso 1 1 calc R
C18' C 2.05653(19) 0.30731(19) 0.24747(18) 0.0316(5) Uani 1 1 d .
C29' C 2.05523(18) 0.61842(19) 0.31404(18) 0.0310(5) Uani 1 1 d .
H29' H 2.081435 0.596100 0.257996 0.037 Uiso 1 1 calc R
C25 C 1.4622(2) 0.35727(19) 0.16552(17) 0.0318(5) Uani 1 1 d .
H25 H 1.506693 0.374901 0.220520 0.038 Uiso 1 1 calc R
C3 C 1.13963(19) 0.4659(2) 0.04403(16) 0.0327(5) Uani 1 1 d .
H3 H 1.101529 0.421072 0.071714 0.039 Uiso 1 1 calc R
C4' C 1.6310(2) 0.56123(19) 0.52050(17) 0.0325(5) Uani 1 1 d .
H4' H 1.596330 0.609895 0.539137 0.039 Uiso 1 1 calc R
C27' C 2.03081(19) 0.75898(19) 0.44174(19) 0.0349(5) Uani 1 1 d .
C5' C 1.6575(2) 0.51944(19) 0.58342(16) 0.0320(5) Uani 1 1 d .
H5' H 1.639042 0.540692 0.643010 0.038 Uiso 1 1 calc R
C22' C 1.9150(2) 0.15706(19) 0.25114(18) 0.0334(5) Uani 1 1 d .
H22' H 1.847392 0.125872 0.264755 0.040 Uiso 1 1 calc R
C11' C 1.6487(2) 0.1007(2) 0.11607(17) 0.0342(5) Uani 1 1 d .
H11' H 1.650061 0.079864 0.052242 0.041 Uiso 1 1 calc R
C19 C 1.7640(2) 0.8795(2) 0.28492(18) 0.0355(5) Uani 1 1 d .
H19 H 1.787925 0.950967 0.301818 0.043 Uiso 1 1 calc R
C28 C 2.06882(19) 0.7224(2) 0.3581(2) 0.0358(5) Uani 1 1 d .
H28 H 2.104296 0.768814 0.330988 0.043 Uiso 1 1 calc R
C13' C 1.5772(2) 0.0679(2) 0.24632(19) 0.0352(5) Uani 1 1 d .
H13' H 1.529687 0.025183 0.271259 0.042 Uiso 1 1 calc R
C12' C 1.57974(19) 0.0330(2) 0.15130(18) 0.0345(5) Uani 1 1 d .
C15 C 1.3500(2) 0.9576(2) 0.52232(18) 0.0360(5) Uani 1 1 d .
H15D H 1.289419 0.922103 0.545800 0.054 Uiso 1 1 calc GR
H15E H 1.334968 1.011535 0.508550 0.054 Uiso 1 1 calc GR
H15F H 1.413287 0.987126 0.568280 0.054 Uiso 1 1 calc GR
C27 C 1.3255(2) 0.22686(19) 0.03770(18) 0.0380(6) Uani 1 1 d .
C6 C 1.2572(2) 0.6032(2) -0.03983(16) 0.0362(6) Uani 1 1 d .
H6 H 1.294974 0.647839 -0.067809 0.043 Uiso 1 1 calc R
C21 C 1.80783(19) 0.7242(2) 0.26349(19) 0.0374(6) Uani 1 1 d .
H21 H 1.857756 0.691894 0.266511 0.045 Uiso 1 1 calc R
C20 C 1.8395(2) 0.8301(2) 0.2884(2) 0.0424(6) Uani 1 1 d .
H20 H 1.912364 0.869747 0.307937 0.051 Uiso 1 1 calc R
C26 C 1.3936(2) 0.2560(2) 0.11985(19) 0.0396(6) Uani 1 1 d .
H26 H 1.393232 0.206466 0.144709 0.047 Uiso 1 1 calc R
C19' C 2.1216(2) 0.2491(2) 0.2082(2) 0.0416(6) Uani 1 1 d .
H19' H 2.188826 0.279513 0.193429 0.050 Uiso 1 1 calc R
C21' C 1.9797(2) 0.0988(2) 0.2128(2) 0.0429(6) Uani 1 1 d .
H21' H 1.954877 0.028204 0.200539 0.051 Uiso 1 1 calc R
C4 C 1.0983(2) 0.4603(2) -0.04115(17) 0.0411(6) Uani 1 1 d .
H4 H 1.031611 0.411026 -0.071750 0.049 Uiso 1 1 calc R
C5 C 1.1568(2) 0.5291(3) -0.08175(17) 0.0429(7) Uani 1 1 d .
H5 H 1.127122 0.524658 -0.138777 0.051 Uiso 1 1 calc R
C20' C 2.0826(2) 0.1454(2) 0.1921(2) 0.0473(7) Uani 1 1 d .
H20' H 2.124863 0.104944 0.167070 0.057 Uiso 1 1 calc R
C30' C 2.0433(2) 0.8718(2) 0.4893(2) 0.0466(7) Uani 1 1 d .
H30A H 1.976224 0.881415 0.477062 0.070 Uiso 1 1 calc GR
H30B H 2.099188 0.912841 0.465767 0.070 Uiso 1 1 calc GR
H30C H 2.062467 0.892649 0.555149 0.070 Uiso 1 1 calc GR
C15' C 1.5139(3) -0.0763(2) 0.0887(2) 0.0489(7) Uani 1 1 d .
H15A H 1.518005 -0.083838 0.024861 0.073 Uiso 1 1 calc GR
H15B H 1.439799 -0.090779 0.099193 0.073 Uiso 1 1 calc GR
H15C H 1.542051 -0.123734 0.102217 0.073 Uiso 1 1 calc GR
C30 C 1.2471(3) 0.1177(2) -0.0102(2) 0.0575(9) Uani 1 1 d .
H30D H 1.174738 0.116452 -0.000954 0.086 Uiso 1 1 calc GR
H30E H 1.265110 0.072810 0.015584 0.086 Uiso 1 1 calc GR
H30F H 1.251654 0.094437 -0.075621 0.086 Uiso 1 1 calc GR
C31 C 1.7508(3) 0.8373(3) 0.6095(2) 0.0518(7) Uani 1 1 d .
H31 H 1.780107 0.788323 0.621501 0.062 Uiso 1 1 calc R

loop_
_atom_site_aniso_label
_atom_site_aniso_U_11
_atom_site_aniso_U_22
_atom_site_aniso_U_33
_atom_site_aniso_U_23
_atom_site_aniso_U_13
_atom_site_aniso_U_12
Cl3 0.0543(4) 0.0549(4) 0.0529(4) 0.0215(3) 0.0188(3) 0.0236(3)
Cl1 0.0891(6) 0.0742(6) 0.0670(5) 0.0476(5) 0.0377(5) 0.0472(5)
Cl2 0.0618(6) 0.0847(7) 0.1392(11) 0.0583(7) 0.0134(6) 0.0290(5)
O1' 0.0283(8) 0.0364(8) 0.0226(7) 0.0165(6) 0.0066(6) 0.0158(7)
O1 0.0238(7) 0.0300(8) 0.0216(7) 0.0123(6) 0.0081(6) 0.0086(6)
N1 0.0237(9) 0.0357(10) 0.0226(9) 0.0182(8) 0.0060(7) 0.0101(8)
N2 0.0227(9) 0.0330(10) 0.0294(9) 0.0134(8) 0.0042(7) 0.0138(8)
N1' 0.0301(10) 0.0411(11) 0.0213(9) 0.0179(8) 0.0085(7) 0.0194(8)
N2' 0.0212(9) 0.0336(10) 0.0352(10) 0.0147(8) 0.0084(8) 0.0079(8)
C16 0.0199(9) 0.0285(10) 0.0167(9) 0.0105(8) 0.0055(7) 0.0095(8)
C17 0.0210(10) 0.0313(11) 0.0179(9) 0.0105(8) 0.0061(8) 0.0089(8)
C23 0.0215(10) 0.0301(11) 0.0199(9) 0.0121(8) 0.0068(8) 0.0109(8)
C9 0.0181(9) 0.0258(10) 0.0248(10) 0.0121(8) 0.0068(8) 0.0082(8)
C7 0.0193(9) 0.0279(10) 0.0195(9) 0.0088(8) 0.0072(8) 0.0101(8)
C7' 0.0191(9) 0.0287(10) 0.0221(10) 0.0117(8) 0.0040(8) 0.0090(8)
C8 0.0205(10) 0.0288(10) 0.0192(9) 0.0129(8) 0.0060(7) 0.0095(8)
C2' 0.0205(9) 0.0310(11) 0.0215(10) 0.0118(8) 0.0058(8) 0.0088(8)
C1' 0.0194(9) 0.0287(10) 0.0228(10) 0.0117(8) 0.0045(8) 0.0060(8)
C14 0.0225(10) 0.0280(10) 0.0245(10) 0.0129(8) 0.0072(8) 0.0102(8)
C8' 0.0220(10) 0.0315(11) 0.0215(10) 0.0144(8) 0.0062(8) 0.0119(8)
C24 0.0239(10) 0.0287(11) 0.0239(10) 0.0114(8) 0.0101(8) 0.0130(9)
C16' 0.0214(10) 0.0314(11) 0.0225(10) 0.0134(8) 0.0055(8) 0.0111(8)
C29 0.0264(11) 0.0318(11) 0.0230(10) 0.0122(9) 0.0100(8) 0.0123(9)
C12 0.0231(10) 0.0261(11) 0.0318(11) 0.0093(9) 0.0108(9) 0.0082(8)
C13 0.0256(10) 0.0332(11) 0.0236(10) 0.0123(9) 0.0080(8) 0.0104(9)
C24' 0.0186(10) 0.0312(11) 0.0296(11) 0.0136(9) 0.0005(8) 0.0077(8)
C1 0.0232(10) 0.0432(13) 0.0209(10) 0.0137(9) 0.0065(8) 0.0164(9)
C10 0.0241(10) 0.0335(11) 0.0307(11) 0.0169(9) 0.0069(9) 0.0130(9)
C23' 0.0210(10) 0.0331(11) 0.0242(10) 0.0133(9) 0.0043(8) 0.0110(9)
C9' 0.0195(10) 0.0316(11) 0.0277(11) 0.0152(9) 0.0061(8) 0.0114(8)
C22 0.0219(10) 0.0361(12) 0.0241(10) 0.0125(9) 0.0047(8) 0.0113(9)
C6' 0.0267(11) 0.0334(11) 0.0209(10) 0.0119(9) 0.0059(8) 0.0054(9)
C17' 0.0219(10) 0.0330(11) 0.0281(11) 0.0124(9) 0.0060(8) 0.0121(9)
C2 0.0214(10) 0.0394(12) 0.0203(10) 0.0117(9) 0.0059(8) 0.0130(9)
C25' 0.0227(10) 0.0320(11) 0.0280(11) 0.0120(9) 0.0005(8) 0.0077(9)
C10' 0.0269(11) 0.0334(12) 0.0286(11) 0.0179(9) 0.0044(9) 0.0091(9)
C3' 0.0259(11) 0.0332(11) 0.0287(11) 0.0137(9) 0.0063(9) 0.0129(9)
C14' 0.0270(11) 0.0392(13) 0.0322(12) 0.0188(10) 0.0121(9) 0.0125(10)
C0AA 0.0303(11) 0.0355(12) 0.0223(10) 0.0066(9) 0.0082(9) 0.0088(10)
C11 0.0258(11) 0.0298(11) 0.0403(13) 0.0155(10) 0.0091(9) 0.0146(9)
C26' 0.0260(11) 0.0355(12) 0.0321(12) 0.0100(10) -0.0013(9) 0.0118(9)
C18 0.0254(11) 0.0309(11) 0.0251(10) 0.0104(9) 0.0079(8) 0.0079(9)
C18' 0.0239(11) 0.0366(12) 0.0367(12) 0.0149(10) 0.0086(9) 0.0117(9)
C29' 0.0225(10) 0.0365(12) 0.0361(12) 0.0180(10) 0.0043(9) 0.0077(9)
C25 0.0410(13) 0.0320(12) 0.0273(11) 0.0129(9) 0.0074(10) 0.0168(10)
C3 0.0220(10) 0.0463(14) 0.0262(11) 0.0108(10) 0.0052(9) 0.0098(10)
C4' 0.0323(12) 0.0345(12) 0.0326(12) 0.0099(10) 0.0107(10) 0.0163(10)
C27' 0.0227(11) 0.0321(12) 0.0469(14) 0.0140(11) -0.0048(10) 0.0068(9)
C5' 0.0329(12) 0.0373(12) 0.0231(11) 0.0092(9) 0.0105(9) 0.0104(10)
C22' 0.0266(11) 0.0350(12) 0.0436(14) 0.0170(11) 0.0096(10) 0.0143(10)
C11' 0.0361(13) 0.0381(13) 0.0290(12) 0.0153(10) -0.0012(10) 0.0107(10)
C19 0.0295(12) 0.0336(12) 0.0336(12) 0.0080(10) 0.0065(10) 0.0025(10)
C28 0.0226(11) 0.0352(13) 0.0513(15) 0.0230(11) 0.0025(10) 0.0046(9)
C13' 0.0256(11) 0.0380(13) 0.0456(14) 0.0229(11) 0.0105(10) 0.0071(10)
C12' 0.0250(11) 0.0389(13) 0.0405(13) 0.0191(11) -0.0022(10) 0.0078(10)
C15 0.0361(13) 0.0339(12) 0.0373(13) 0.0082(10) 0.0119(10) 0.0159(10)
C27 0.0462(15) 0.0286(12) 0.0320(12) 0.0063(10) 0.0129(11) 0.0084(11)
C6 0.0315(12) 0.0633(17) 0.0232(11) 0.0228(11) 0.0086(9) 0.0209(12)
C21 0.0218(11) 0.0495(15) 0.0401(13) 0.0143(12) 0.0023(10) 0.0140(10)
C20 0.0211(11) 0.0493(16) 0.0436(15) 0.0093(12) 0.0014(10) 0.0038(11)
C26 0.0581(17) 0.0294(12) 0.0371(13) 0.0162(10) 0.0159(12) 0.0178(12)
C19' 0.0272(12) 0.0471(15) 0.0543(16) 0.0182(13) 0.0169(11) 0.0177(11)
C21' 0.0377(14) 0.0361(13) 0.0588(17) 0.0162(12) 0.0121(12) 0.0190(11)
C4 0.0240(11) 0.0650(18) 0.0248(12) 0.0087(12) 0.0010(9) 0.0117(12)
C5 0.0288(12) 0.080(2) 0.0216(11) 0.0188(12) 0.0033(9) 0.0214(13)
C20' 0.0368(14) 0.0473(16) 0.0647(19) 0.0174(14) 0.0191(13) 0.0266(13)
C30' 0.0375(14) 0.0328(14) 0.0641(19) 0.0133(13) -0.0014(13) 0.0105(11)
C15' 0.0436(15) 0.0427(15) 0.0496(16) 0.0194(13) -0.0104(13) -0.0011(12)
C30 0.075(2) 0.0324(14) 0.0444(16) 0.0056(12) 0.0107(15) 0.0007(14)
C31 0.0484(17) 0.0582(19) 0.0605(19) 0.0287(16) 0.0130(14) 0.0261(15)

loop_
_atom_type_symbol
_atom_type_description
_atom_type_scat_dispersion_real
_atom_type_scat_dispersion_imag
_atom_type_scat_source
C C 0.0181 0.0091 'International Tables Vol C Tables 4.2.6.8 and 6.1.1.4'
H H 0.0000 0.0000 'International Tables Vol C Tables 4.2.6.8 and 6.1.1.4'
Cl Cl 0.3639 0.7018 'International Tables Vol C Tables 4.2.6.8 and 6.1.1.4'
N N 0.0311 0.0180 'International Tables Vol C Tables 4.2.6.8 and 6.1.1.4'
O O 0.0492 0.0322 'International Tables Vol C Tables 4.2.6.8 and 6.1.1.4'

loop_
_geom_angle_atom_site_label_1
_geom_angle_atom_site_label_2
_geom_angle_atom_site_label_3
_geom_angle
C8 N1 H1 125.0
C1 N1 H1 125.0
C1 N1 C8 109.96(17)
C23 N2 H2 125.1
C22 N2 H2 125.1
C22 N2 C23 109.80(18)
C1' N1' H1' 124.6
C1' N1' C8' 110.88(17)
C8' N1' H1' 124.6
C23' N2' H2' 125.2
C18' N2' H2' 125.2
C18' N2' C23' 109.69(19)
C17 C16 C8 123.65(19)
C23 C16 C17 107.05(18)
C23 C16 C8 129.27(19)
C22 C17 C16 106.73(19)
C18 C17 C16 134.6(2)
C18 C17 C22 118.7(2)
N2 C23 C16 108.74(19)
N2 C23 C24 119.53(19)
C16 C23 C24 131.53(19)
C14 C9 C8 119.67(18)
C14 C9 C10 118.5(2)
C10 C9 C8 121.65(19)
O1 C7 C8 124.45(18)
O1 C7 C2 128.9(2)
C2 C7 C8 106.50(17)
O1' C7' C2' 129.8(2)
O1' C7' C8' 123.71(19)
C2' C7' C8' 106.35(17)
N1 C8 C16 111.84(16)
N1 C8 C9 111.09(17)
N1 C8 C7 103.13(16)
C16 C8 C9 111.14(17)
C16 C8 C7 116.17(17)
C9 C8 C7 102.91(16)
C1' C2' C7' 107.80(19)
C3' C2' C7' 130.6(2)
C3' C2' C1' 121.4(2)
N1' C1' C2' 111.94(19)
N1' C1' C6' 127.7(2)
C2' C1' C6' 120.4(2)
C9 C14 H14 119.7
C13 C14 C9 120.5(2)
C13 C14 H14 119.7
N1' C8' C7' 102.38(16)
N1' C8' C16' 114.24(17)
N1' C8' C9' 110.45(17)
C16' C8' C7' 114.54(17)
C16' C8' C9' 110.81(18)
C9' C8' C7' 103.66(16)
C29 C24 C23 119.90(19)
C29 C24 C25 118.1(2)
C25 C24 C23 122.0(2)
C23' C16' C8' 127.9(2)
C23' C16' C17' 106.63(19)
C17' C16' C8' 125.32(19)
C24 C29 H29 119.5
C0AA C29 C24 121.0(2)
C0AA C29 H29 119.5
C13 C12 C15 121.0(2)
C11 C12 C13 117.7(2)
C11 C12 C15 121.3(2)
C14 C13 C12 121.6(2)
C14 C13 H13 119.2
C12 C13 H13 119.2
C25' C24' C23' 120.1(2)
C25' C24' C29' 117.9(2)
C29' C24' C23' 121.9(2)
N1 C1 C2 112.34(19)
N1 C1 C6 127.5(2)
C6 C1 C2 120.2(2)
C9 C10 H10 119.8
C11 C10 C9 120.4(2)
C11 C10 H10 119.8
N2' C23' C16' 109.1(2)
N2' C23' C24' 118.78(19)
C16' C23' C24' 131.9(2)
C10' C9' C8' 119.70(19)
C10' C9' C14' 118.3(2)
C14' C9' C8' 122.0(2)
N2 C22 C17 107.64(19)
N2 C22 C21 129.9(2)
C21 C22 C17 122.5(2)
C1' C6' H6' 121.3
C5' C6' C1' 117.4(2)
C5' C6' H6' 121.3
C18' C17' C16' 106.6(2)
C22' C17' C16' 135.3(2)
C22' C17' C18' 118.0(2)
C1 C2 C7 107.89(19)
C3 C2 C7 130.2(2)
C3 C2 C1 121.7(2)
C24' C25' H25' 119.4
C26' C25' C24' 121.1(2)
C26' C25' H25' 119.4
C9' C10' H10' 119.7
C11' C10' C9' 120.5(2)
C11' C10' H10' 119.7
C2' C3' H3' 120.9
C4' C3' C2' 118.3(2)
C4' C3' H3' 120.9
C9' C14' H14' 119.7
C13' C14' C9' 120.6(2)
C13' C14' H14' 119.7
C29 C0AA H0AA 119.6
C27 C0AA C29 120.8(2)
C27 C0AA H0AA 119.6
C12 C11 C10 121.2(2)
C12 C11 H11 119.4
C10 C11 H11 119.4
C25' C26' H26' 119.5
C25' C26' C27' 121.0(2)
C27' C26' H26' 119.5
C17 C18 H18 120.5
C19 C18 C17 119.0(2)
C19 C18 H18 120.5
N2' C18' C17' 107.8(2)
N2' C18' C19' 129.2(2)
C19' C18' C17' 123.0(2)
C24' C29' H29' 119.8
C28 C29' C24' 120.4(2)
C28 C29' H29' 119.8
C24 C25 H25 119.8
C26 C25 C24 120.3(2)
C26 C25 H25 119.8
C2 C3 H3 120.9
C4 C3 C2 118.1(2)
C4 C3 H3 120.9
C3' C4' H4' 119.8
C3' C4' C5' 120.3(2)
C5' C4' H4' 119.8
C26' C27' C30' 120.1(3)
C28 C27' C26' 117.9(2)
C28 C27' C30' 122.0(2)
C6' C5' C4' 122.3(2)
C6' C5' H5' 118.9
C4' C5' H5' 118.9
C17' C22' H22' 120.4
C21' C22' C17' 119.3(2)
C21' C22' H22' 120.4
C10' C11' H11' 119.3
C10' C11' C12' 121.4(2)
C12' C11' H11' 119.3
C18 C19 H19 119.5
C18 C19 C20 121.1(2)
C20 C19 H19 119.5
C29' C28 H28 119.2
C27' C28 C29' 121.7(2)
C27' C28 H28 119.2
C14' C13' H13' 119.4
C12' C13' C14' 121.2(2)
C12' C13' H13' 119.4
C11' C12' C15' 121.1(2)
C13' C12' C11' 117.7(2)
C13' C12' C15' 121.1(2)
C12 C15 H15D 109.5
C12 C15 H15E 109.5
C12 C15 H15F 109.5
H15D C15 H15E 109.5
H15D C15 H15F 109.5
H15E C15 H15F 109.5
C0AA C27 C26 118.4(2)
C0AA C27 C30 119.9(3)
C26 C27 C30 121.7(3)
C1 C6 H6 121.3
C5 C6 C1 117.4(2)
C5 C6 H6 121.3
C22 C21 H21 121.4
C20 C21 C22 117.3(2)
C20 C21 H21 121.4
C19 C20 H20 119.2
C21 C20 C19 121.5(2)
C21 C20 H20 119.2
C25 C26 C27 121.4(2)
C25 C26 H26 119.3
C27 C26 H26 119.3
C18' C19' H19' 121.3
C20' C19' C18' 117.5(2)
C20' C19' H19' 121.3
C22' C21' H21' 119.6
C22' C21' C20' 120.9(3)
C20' C21' H21' 119.6
C3 C4 H4 119.9
C3 C4 C5 120.1(2)
C5 C4 H4 119.9
C6 C5 C4 122.4(2)
C6 C5 H5 118.8
C4 C5 H5 118.8
C19' C20' C21' 121.3(2)
C19' C20' H20' 119.3
C21' C20' H20' 119.3
C27' C30' H30A 109.5
C27' C30' H30B 109.5
C27' C30' H30C 109.5
H30A C30' H30B 109.5
H30A C30' H30C 109.5
H30B C30' H30C 109.5
C12' C15' H15A 109.5
C12' C15' H15B 109.5
C12' C15' H15C 109.5
H15A C15' H15B 109.5
H15A C15' H15C 109.5
H15B C15' H15C 109.5
C27 C30 H30D 109.5
C27 C30 H30E 109.5
C27 C30 H30F 109.5
H30D C30 H30E 109.5
H30D C30 H30F 109.5
H30E C30 H30F 109.5
Cl3 C31 Cl2 109.60(19)
Cl3 C31 H31 109.9
Cl1 C31 Cl3 111.46(18)
Cl1 C31 Cl2 105.87(18)
Cl1 C31 H31 109.9
Cl2 C31 H31 109.9

loop_
_geom_bond_atom_site_label_1
_geom_bond_atom_site_label_2
_geom_bond_distance
Cl3 C31 1.765(3)
Cl1 C31 1.740(4)
Cl2 C31 1.784(4)
O1' C7' 1.216(3)
O1 C7 1.220(3)
N1 H1 0.8600
N1 C8 1.475(3)
N1 C1 1.375(3)
N2 H2 0.8600
N2 C23 1.382(3)
N2 C22 1.372(3)
N1' H1' 0.8600
N1' C1' 1.367(3)
N1' C8' 1.463(3)
N2' H2' 0.8600
N2' C23' 1.378(3)
N2' C18' 1.372(3)
C16 C17 1.439(3)
C16 C23 1.383(3)
C16 C8 1.506(3)
C17 C22 1.416(3)
C17 C18 1.410(3)
C23 C24 1.473(3)
C9 C8 1.540(3)
C9 C14 1.393(3)
C9 C10 1.397(3)
C7 C8 1.557(3)
C7 C2 1.454(3)
C7' C2' 1.452(3)
C7' C8' 1.563(3)
C2' C1' 1.401(3)
C2' C3' 1.398(3)
C1' C6' 1.402(3)
C14 H14 0.9300
C14 C13 1.383(3)
C8' C16' 1.512(3)
C8' C9' 1.544(3)
C24 C29 1.398(3)
C24 C25 1.401(3)
C16' C23' 1.384(3)
C16' C17' 1.447(3)
C29 H29 0.9300
C29 C0AA 1.392(3)
C12 C13 1.394(3)
C12 C11 1.392(3)
C12 C15 1.508(3)
C13 H13 0.9300
C24' C23' 1.475(3)
C24' C25' 1.397(3)
C24' C29' 1.401(3)
C1 C2 1.402(3)
C1 C6 1.402(3)
C10 H10 0.9300
C10 C11 1.392(3)
C9' C10' 1.388(3)
C9' C14' 1.391(3)
C22 C21 1.394(3)
C6' H6' 0.9300
C6' C5' 1.383(3)
C17' C18' 1.415(3)
C17' C22' 1.406(3)
C2 C3 1.398(3)
C25' H25' 0.9300
C25' C26' 1.386(3)
C10' H10' 0.9300
C10' C11' 1.387(3)
C3' H3' 0.9300
C3' C4' 1.375(3)
C14' H14' 0.9300
C14' C13' 1.391(4)
C0AA H0AA 0.9300
C0AA C27 1.387(4)
C11 H11 0.9300
C26' H26' 0.9300
C26' C27' 1.393(4)
C18 H18 0.9300
C18 C19 1.378(3)
C18' C19' 1.395(3)
C29' H29' 0.9300
C29' C28 1.388(4)
C25 H25 0.9300
C25 C26 1.389(4)
C3 H3 0.9300
C3 C4 1.381(3)
C4' H4' 0.9300
C4' C5' 1.406(4)
C27' C28 1.388(4)
C27' C30' 1.512(4)
C5' H5' 0.9300
C22' H22' 0.9300
C22' C21' 1.388(4)
C11' H11' 0.9300
C11' C12' 1.392(4)
C19 H19 0.9300
C19 C20 1.408(4)
C28 H28 0.9300
C13' H13' 0.9300
C13' C12' 1.385(4)
C12' C15' 1.510(4)
C15 H15D 0.9600
C15 H15E 0.9600
C15 H15F 0.9600
C27 C26 1.392(4)
C27 C30 1.514(4)
C6 H6 0.9300
C6 C5 1.386(4)
C21 H21 0.9300
C21 C20 1.381(4)
C20 H20 0.9300
C26 H26 0.9300
C19' H19' 0.9300
C19' C20' 1.373(4)
C21' H21' 0.9300
C21' C20' 1.411(4)
C4 H4 0.9300
C4 C5 1.406(4)
C5 H5 0.9300
C20' H20' 0.9300
C30' H30A 0.9600
C30' H30B 0.9600
C30' H30C 0.9600
C15' H15A 0.9600
C15' H15B 0.9600
C15' H15C 0.9600
C30 H30D 0.9600
C30 H30E 0.9600
C30 H30F 0.9600
C31 H31 0.9800

loop_
_smtbx_masks_void_nr
_smtbx_masks_void_average_x
_smtbx_masks_void_average_y
_smtbx_masks_void_average_z
_smtbx_masks_void_volume
_smtbx_masks_void_count_electrons
1 0.000 0.000 0.000 291.0 106.6
